data_7249125
loop_
_publ_author_name
'Ocak, Samet'
'Braga, Dario'
'd'Agostino, Simone'

_publ_section_title
;
 Effect of supramolecular complexation of alkali hydrogenselenates with
 crown ethers and solid-solutions with their hydrogensulfate counterparts
 on the solid-to-solid phase transition behaviors
;
_journal_issue 33
_journal_name_full CrystEngComm
_journal_page_first 4525
_journal_page_last 4532
_journal_paper_doi 10.1039/D4CE00514G
_journal_volume 26
_journal_year 2024
_chemical_formula_moiety 'C12 H25 K O10 Se'
_chemical_formula_sum 'C12 H25 K O10 Se'
_chemical_formula_weight 447.38
_chemical_name_systematic Cr6KHSeO4
_space_group_crystal_system monoclinic
_space_group_IT_number 14
_space_group_name_Hall '-P 2yn'
_space_group_name_H-M_alt 'P 1 21/n 1'
_atom_sites_solution_hydrogens mixed
_atom_sites_solution_primary dual
_audit_creation_date 2024-04-06
_audit_creation_method
;
Olex2 1.3
(compiled 2020.11.12 svn.r5f609507 for OlexSys, GUI svn.r6408)
;
_audit_update_record
;
2024-04-22 deposited with the CCDC.	2024-07-23 downloaded from the CCDC.
;
_cell_angle_alpha 90
_cell_angle_beta 100.137(5)
_cell_angle_gamma 90
_cell_formula_units_Z 4
_cell_length_a 10.3653(5)
_cell_length_b 8.5649(6)
_cell_length_c 21.5820(14)
_cell_measurement_reflns_used 1340
_cell_measurement_temperature 298
_cell_measurement_theta_max 19.4350
_cell_measurement_theta_min 2.0730
_cell_volume 1886.1(2)
_computing_cell_refinement 'CrysAlisPro 1.171.42.85a (Rigaku OD, 2023)'
_computing_data_collection 'CrysAlisPro 1.171.42.85a (Rigaku OD, 2023)'
_computing_data_reduction 'CrysAlisPro 1.171.42.85a (Rigaku OD, 2023)'
_computing_molecular_graphics 'Olex2 1.3 (Dolomanov et al., 2009)'
_computing_publication_material 'Olex2 1.3 (Dolomanov et al., 2009)'
_computing_structure_refinement 'SHELXL 2016/6 (Sheldrick, 2015)'
_computing_structure_solution 'SHELXT 2014/5 (Sheldrick, 2014)'
_diffrn_ambient_temperature 298
_diffrn_detector 'CCD plate'
_diffrn_detector_area_resol_mean 16.1385
_diffrn_detector_type Sapphire3
_diffrn_measured_fraction_theta_full 1.000
_diffrn_measured_fraction_theta_max 0.826
_diffrn_measurement_details
;
List of Runs (angles in degrees, time in seconds):

  # Type    Start    End  Width  t~exp~   \w     \q     \k     \f   Frames
#--------------------------------------------------------------------------
  1  \w    -39.00   9.00   1.00  385.00    --  -16.52 -77.00-180.00   48
  2  \w    -73.00  54.00   1.00  385.00    --  -16.52   0.00 120.00  127
  3  \w      1.00  51.00   1.00  385.00    --   17.46 -99.00 150.00   50
;
_diffrn_measurement_device 'four-circle diffractometer'
_diffrn_measurement_device_type 'Xcalibur, Sapphire3'
_diffrn_measurement_method '\w scans'
_diffrn_orient_matrix_type 'CrysAlisPro convention (1999,Acta A55,543-557)'
_diffrn_orient_matrix_UB_11 -0.0115338000
_diffrn_orient_matrix_UB_12 -0.0794342000
_diffrn_orient_matrix_UB_13 -0.0085166000
_diffrn_orient_matrix_UB_21 0.0014235000
_diffrn_orient_matrix_UB_22 0.0189958000
_diffrn_orient_matrix_UB_23 -0.0318590000
_diffrn_orient_matrix_UB_31 0.0685349000
_diffrn_orient_matrix_UB_32 -0.0137568000
_diffrn_orient_matrix_UB_33 0.0051837000
_diffrn_radiation_monochromator graphite
_diffrn_radiation_probe x-ray
_diffrn_radiation_type 'Mo K\a'
_diffrn_radiation_wavelength 0.71073
_diffrn_reflns_av_R_equivalents 0.0677
_diffrn_reflns_av_unetI/netI 0.1562
_diffrn_reflns_Laue_measured_fraction_full 1.000
_diffrn_reflns_Laue_measured_fraction_max 0.826
_diffrn_reflns_limit_h_max 13
_diffrn_reflns_limit_h_min -14
_diffrn_reflns_limit_k_max 10
_diffrn_reflns_limit_k_min -10
_diffrn_reflns_limit_l_max 13
_diffrn_reflns_limit_l_min -26
_diffrn_reflns_number 8987
_diffrn_reflns_point_group_measured_fraction_full 1.000
_diffrn_reflns_point_group_measured_fraction_max 0.826
_diffrn_reflns_theta_full 25.000
_diffrn_reflns_theta_max 29.322
_diffrn_reflns_theta_min 1.917
_diffrn_source 'fine-focus sealed X-ray tube'
_diffrn_source_type 'Enhance (Mo) X-ray Source'
_exptl_absorpt_coefficient_mu 2.256
_exptl_absorpt_correction_T_max 1.00000
_exptl_absorpt_correction_T_min 0.58438
_exptl_absorpt_correction_type multi-scan
_exptl_absorpt_process_details
;
CrysAlisPro 1.171.42.85a (Rigaku Oxford Diffraction, 2023)
Empirical absorption correction using spherical harmonics,
implemented in SCALE3 ABSPACK scaling algorithm.
;
_exptl_crystal_colour 'clear light colourless'
_exptl_crystal_colour_lustre clear
_exptl_crystal_colour_modifier light
_exptl_crystal_colour_primary colourless
_exptl_crystal_density_diffrn 1.576
_exptl_crystal_description needle
_exptl_crystal_F_000 920
_exptl_crystal_preparation solution
_exptl_crystal_recrystallization_method 'slow evaporation'
_exptl_crystal_size_max 0.05
_exptl_crystal_size_mid 0.05
_exptl_crystal_size_min 0.05
_refine_diff_density_max 0.500
_refine_diff_density_min -0.397
_refine_diff_density_rms 0.104
_refine_ls_extinction_method none
_refine_ls_goodness_of_fit_ref 1.045
_refine_ls_hydrogen_treatment mixed
_refine_ls_matrix_type full
_refine_ls_number_parameters 220
_refine_ls_number_reflns 4269
_refine_ls_number_restraints 356
_refine_ls_restrained_S_all 1.026
_refine_ls_R_factor_all 0.2256
_refine_ls_R_factor_gt 0.0998
_refine_ls_shift/su_max 0.000
_refine_ls_shift/su_mean 0.000
_refine_ls_structure_factor_coef Fsqd
_refine_ls_weighting_details 'w=1/[\s^2^(Fo^2^)+(0.0739P)^2^] where P=(Fo^2^+2Fc^2^)/3'
_refine_ls_weighting_scheme calc
_refine_ls_wR_factor_gt 0.1636
_refine_ls_wR_factor_ref 0.2103
_reflns_Friedel_coverage 0.000
_reflns_number_gt 1856
_reflns_number_total 4269
_reflns_threshold_expression 'I > 2\s(I)'
_cod_data_source_file d4ce00514g2.cif
_cod_data_source_block K-anhydrous
_cod_depositor_comments 'Adding full bibliography for 7249122--7249126.cif.'
_cod_database_code 7249125
_shelx_shelxl_version_number 2016/6
_chemical_oxdiff_formula 'C12 O10 K1 Se1 H25'
_shelx_space_group_comment
;
The symmetry employed for this shelxl refinement is uniquely defined
by the following loop, which should always be used as a source of
symmetry information in preference to the above space-group names.
They are only intended as comments.
;
_shelx_estimated_absorpt_t_max 0.896
_shelx_estimated_absorpt_t_min 0.896
_reflns_odcompleteness_completeness 99.95
_reflns_odcompleteness_iscentric 1
_reflns_odcompleteness_theta 26.32
_olex2_refinement_description
;
1. Fixed Uiso
 At 1.2 times of:
  All C(H,H) groups
 At 1.5 times of:
  All O(H) groups
2. Restrained distances
 O8-H8
 0.85 with sigma of 0.01
 K1-C6
 3.65 with sigma of 0.02
 K1-C10
 3.65 with sigma of 0.02
 Se1-H8
 2.128801 with sigma of 0.02
 K1-H8
 3.671602 with sigma of 0.02
3. Rigid body (RIGU) restrains
 O5, Se1, K1, O8, O7, O9, O10, O1, O3, O4, O6, O2, C6, C10, H8, C9, C8, C1,
 C12, C4, C5, C7, C11, C3, C2, H6A, H6B, H10A, H10B, H9A, H9B, H8A, H8B, H1A,
 H1B, H12A, H12B, H4A, H4B, H5A, H5B, H7A, H7B, H11A, H11B, H3A, H3B, H2A, H2B
 with sigma for 1-2 distances of 0.004 and sigma for 1-3 distances of 0.004
 O9, Se1, K1, O8, O7, O10, O5, O1, O3, O4, O6, O2, C6, C10, H8, C9, C8, C1,
 C12, C4, C5, C7, C11, C3, C2, H6A, H6B, H10A, H10B, H9A, H9B, H8A, H8B, H1A,
 H1B, H12A, H12B, H4A, H4B, H5A, H5B, H7A, H7B, H11A, H11B, H3A, H3B, H2A, H2B
 with sigma for 1-2 distances of 0.004 and sigma for 1-3 distances of 0.004
 C10, Se1, K1, O8, O7, O9, O10, O1, O6, O2, O5, O3, O4, C6, H8, C1, C12, C11,
 C3, C2, C9, C8, C4, C5, C7, H10A, H10B, H6A, H6B, H1A, H1B, H12A, H12B, H11A,
 H11B, H3A, H3B, H2A, H2B, H9A, H9B, H8A, H8B, H4A, H4B, H5A, H5B, H7A, H7B
 with sigma for 1-2 distances of 0.004 and sigma for 1-3 distances of 0.004
4.a Secondary CH2 refined with riding coordinates:
 C1(H1A,H1B), C11(H11A,H11B), C12(H12A,H12B), C4(H4A,H4B), C3(H3A,H3B), C9(H9A,
 H9B), C7(H7A,H7B), C10(H10A,H10B), C2(H2A,H2B), C8(H8A,H8B), C6(H6A,H6B),
 C5(H5A,H5B)
;
_olex2_submission_original_sample_id Cr6KHSeO4_Anh
_olex2_submission_special_instructions 'No special instructions were received'
_oxdiff_exptl_absorpt_empirical_details
;
Empirical correction (ABSPACK) includes:
- Absorption correction using spherical harmonics
- Frame scaling
;
_oxdiff_exptl_absorpt_empirical_full_max 1.264
_oxdiff_exptl_absorpt_empirical_full_min 0.738

loop_
_space_group_symop_operation_xyz
'x, y, z'
'-x+1/2, y+1/2, -z+1/2'
'-x, -y, -z'
'x-1/2, -y-1/2, z-1/2'

loop_
_atom_site_label
_atom_site_type_symbol
_atom_site_fract_x
_atom_site_fract_y
_atom_site_fract_z
_atom_site_U_iso_or_equiv
_atom_site_adp_type
_atom_site_occupancy
_atom_site_site_symmetry_order
_atom_site_calc_flag
_atom_site_refinement_flags_posn
_atom_site_refinement_flags_adp
_atom_site_refinement_flags_occupancy
_atom_site_disorder_assembly
_atom_site_disorder_group
Se1 Se 0.70149(7) 0.09971(11) 0.52698(4) 0.0590(4) Uani 1 1 d D . . . .
K1 K 0.71263(15) 0.2566(2) 0.37736(9) 0.0567(6) Uani 1 1 d D . . . .
O1 O 0.7861(6) -0.0021(8) 0.3126(3) 0.0824(19) Uani 1 1 d . . . . .
O6 O 0.9811(5) 0.2241(9) 0.3580(3) 0.0822(19) Uani 1 1 d . . . . .
O2 O 0.5231(6) 0.0905(8) 0.2807(3) 0.0808(18) Uani 1 1 d . . . . .
O8 O 0.5769(5) 0.1867(8) 0.4796(3) 0.086(2) Uani 1 1 d D . . . .
H8 H 0.5051(15) 0.161(8) 0.492(2) 0.128 Uiso 1 1 d D U . . .
O5 O 0.8996(7) 0.4892(9) 0.4137(3) 0.0861(19) Uani 1 1 d . . . . .
O3 O 0.4505(6) 0.3521(10) 0.3390(4) 0.097(2) Uani 1 1 d . . . . .
O4 O 0.6371(7) 0.5810(8) 0.3803(3) 0.092(2) Uani 1 1 d . . . . .
O7 O 0.8207(6) 0.0995(10) 0.4906(3) 0.115(3) Uani 1 1 d . . . . .
O9 O 0.6576(6) -0.0828(9) 0.5359(4) 0.114(3) Uani 1 1 d . . . . .
O10 O 0.7311(8) 0.1782(11) 0.5938(4) 0.137(3) Uani 1 1 d . . . . .
C1 C 0.6914(11) -0.0769(12) 0.2654(5) 0.091(3) Uani 1 1 d . . . . .
H1A H 0.712472 -0.186818 0.262901 0.110 Uiso 1 1 calc R U . . .
H1B H 0.692960 -0.029815 0.224632 0.110 Uiso 1 1 calc R U . . .
C11 C 1.0052(9) 0.0567(14) 0.3550(5) 0.094(3) Uani 1 1 d . . . . .
H11A H 0.994807 0.007689 0.394339 0.113 Uiso 1 1 calc R U . . .
H11B H 1.094131 0.038422 0.348388 0.113 Uiso 1 1 calc R U . . .
C12 C 0.9099(10) -0.0124(13) 0.3019(5) 0.094(3) Uani 1 1 d . . . . .
H12A H 0.916677 0.042030 0.263166 0.112 Uiso 1 1 calc R U . . .
H12B H 0.931799 -0.121204 0.296711 0.112 Uiso 1 1 calc R U . . .
C4 C 0.3611(9) 0.2768(16) 0.2946(6) 0.105(3) Uani 1 1 d . . . . .
H4A H 0.363245 0.320002 0.253208 0.127 Uiso 1 1 calc R U . . .
H4B H 0.273516 0.290623 0.303733 0.127 Uiso 1 1 calc R U . . .
C3 C 0.3942(10) 0.1112(14) 0.2956(6) 0.105(4) Uani 1 1 d . . . . .
H3A H 0.391598 0.068516 0.336990 0.126 Uiso 1 1 calc R U . . .
H3B H 0.330528 0.055666 0.265194 0.126 Uiso 1 1 calc R U . . .
C9 C 1.0332(10) 0.4607(16) 0.4066(6) 0.106(4) Uani 1 1 d . . . . .
H9A H 1.092496 0.511494 0.440345 0.127 Uiso 1 1 calc R U . . .
H9B H 1.048421 0.503495 0.366905 0.127 Uiso 1 1 calc R U . . .
C7 C 0.7339(14) 0.6651(14) 0.4243(6) 0.118(4) Uani 1 1 d . . . . .
H7A H 0.733755 0.627705 0.466711 0.141 Uiso 1 1 calc R U . . .
H7B H 0.712810 0.775565 0.422927 0.141 Uiso 1 1 calc R U . . .
C10 C 1.0582(9) 0.2911(16) 0.4082(6) 0.106(3) Uani 1 1 d D . . . .
H10A H 1.149690 0.271246 0.406710 0.127 Uiso 1 1 calc R U . . .
H10B H 1.038639 0.247112 0.446948 0.127 Uiso 1 1 calc R U . . .
C2 C 0.5610(12) -0.0591(14) 0.2819(6) 0.106(3) Uani 1 1 d . . . . .
H2A H 0.498119 -0.118571 0.252471 0.127 Uiso 1 1 calc R U . . .
H2B H 0.561865 -0.101414 0.323641 0.127 Uiso 1 1 calc R U . . .
C8 C 0.8656(13) 0.6410(14) 0.4074(6) 0.117(4) Uani 1 1 d . . . . .
H8A H 0.864229 0.673889 0.364265 0.141 Uiso 1 1 calc R U . . .
H8B H 0.929827 0.703952 0.434573 0.141 Uiso 1 1 calc R U . . .
C6 C 0.5156(13) 0.5818(14) 0.3978(6) 0.120(4) Uani 1 1 d D . . . .
H6A H 0.490380 0.688422 0.404952 0.144 Uiso 1 1 calc R U . . .
H6B H 0.519857 0.524540 0.436921 0.144 Uiso 1 1 calc R U . . .
C5 C 0.4151(11) 0.5089(17) 0.3480(7) 0.123(4) Uani 1 1 d . . . . .
H5A H 0.329868 0.512392 0.360596 0.147 Uiso 1 1 calc R U . . .
H5B H 0.409843 0.566424 0.308907 0.147 Uiso 1 1 calc R U . . .

loop_
_atom_site_aniso_label
_atom_site_aniso_U_11
_atom_site_aniso_U_22
_atom_site_aniso_U_33
_atom_site_aniso_U_23
_atom_site_aniso_U_13
_atom_site_aniso_U_12
Se1 0.0525(5) 0.0672(7) 0.0586(6) 0.0097(6) 0.0132(4) 0.0163(5)
K1 0.0555(10) 0.0572(13) 0.0582(13) 0.0007(10) 0.0122(9) 0.0023(9)
O1 0.105(4) 0.068(5) 0.077(5) -0.003(4) 0.025(3) 0.016(4)
O6 0.058(3) 0.114(5) 0.072(4) 0.029(4) 0.002(3) 0.007(3)
O2 0.095(4) 0.071(4) 0.075(4) 0.005(4) 0.010(3) -0.010(4)
O8 0.064(3) 0.107(6) 0.086(5) 0.035(4) 0.013(3) 0.013(4)
O5 0.107(4) 0.078(5) 0.066(4) 0.007(4) -0.005(4) -0.027(4)
O3 0.069(4) 0.134(6) 0.088(5) 0.014(5) 0.015(3) 0.014(4)
O4 0.129(5) 0.074(5) 0.071(5) -0.013(4) 0.012(4) 0.043(4)
O7 0.086(4) 0.165(8) 0.103(6) 0.056(5) 0.045(4) 0.038(4)
O9 0.079(4) 0.090(5) 0.166(8) 0.039(5) -0.001(4) 0.001(4)
O10 0.161(7) 0.144(8) 0.091(5) -0.039(5) -0.020(5) 0.072(6)
C1 0.147(7) 0.057(7) 0.064(6) -0.020(6) 0.002(6) 0.018(6)
C11 0.070(6) 0.112(7) 0.105(8) 0.057(6) 0.029(5) 0.036(5)
C12 0.113(6) 0.073(7) 0.102(8) 0.029(6) 0.038(6) 0.035(6)
C4 0.054(6) 0.148(9) 0.115(9) 0.038(8) 0.017(5) 0.001(6)
C3 0.069(6) 0.124(8) 0.120(10) 0.010(8) 0.013(6) -0.031(6)
C9 0.081(6) 0.145(8) 0.085(8) -0.014(8) -0.004(6) -0.055(6)
C7 0.212(9) 0.066(8) 0.065(8) -0.025(6) -0.005(7) 0.031(7)
C10 0.066(5) 0.165(9) 0.080(7) 0.032(7) -0.006(5) -0.008(6)
C2 0.136(7) 0.088(7) 0.082(8) -0.016(7) -0.012(6) 0.002(7)
C8 0.176(9) 0.075(7) 0.086(9) -0.010(7) -0.017(8) -0.024(7)
C6 0.163(8) 0.113(9) 0.091(9) 0.014(7) 0.046(6) 0.069(7)
C5 0.086(7) 0.149(9) 0.142(11) 0.015(8) 0.044(6) 0.053(7)

loop_
_atom_type_symbol
_atom_type_description
_atom_type_scat_dispersion_real
_atom_type_scat_dispersion_imag
_atom_type_scat_source
C C 0.0033 0.0016 'International Tables Vol C Tables 4.2.6.8 and 6.1.1.4'
H H 0.0000 0.0000 'International Tables Vol C Tables 4.2.6.8 and 6.1.1.4'
K K 0.2009 0.2494 'International Tables Vol C Tables 4.2.6.8 and 6.1.1.4'
O O 0.0106 0.0060 'International Tables Vol C Tables 4.2.6.8 and 6.1.1.4'
Se Se -0.0929 2.2259 'International Tables Vol C Tables 4.2.6.8 and 6.1.1.4'

loop_
_geom_angle_atom_site_label_1
_geom_angle_atom_site_label_2
_geom_angle_atom_site_label_3
_geom_angle
_geom_angle_site_symmetry_1
_geom_angle_site_symmetry_3
_geom_angle_publ_flag
O8 Se1 K1 54.2(2) . . ?
O7 Se1 K1 52.3(3) . . ?
O7 Se1 O8 106.5(3) . . ?
O7 Se1 O9 108.3(4) . . ?
O9 Se1 K1 121.6(3) . . ?
O9 Se1 O8 107.1(3) . . ?
O10 Se1 K1 130.2(4) . . ?
O10 Se1 O8 112.1(4) . . ?
O10 Se1 O7 114.4(5) . . ?
O10 Se1 O9 108.2(5) . . ?
Se1 K1 C10 93.14(19) . . ?
Se1 K1 C6 94.2(2) . . ?
O1 K1 Se1 102.22(15) . . ?
O1 K1 O6 59.9(2) . . ?
O1 K1 O2 58.2(2) . . ?
O1 K1 O8 115.5(2) . . ?
O1 K1 O3 114.6(2) . . ?
O1 K1 O4 150.6(2) . . ?
O1 K1 O7 87.3(2) . . ?
O1 K1 C10 78.7(3) . . ?
O1 K1 C6 154.6(3) . . ?
O6 K1 Se1 106.44(14) . . ?
O6 K1 O2 112.7(2) . . ?
O6 K1 C10 21.5(2) . . ?
O6 K1 C6 133.3(3) . . ?
O2 K1 Se1 109.72(14) . . ?
O2 K1 C10 134.1(3) . . ?
O2 K1 C6 98.1(3) . . ?
O8 K1 Se1 28.15(11) . . ?
O8 K1 O6 134.50(18) . . ?
O8 K1 O2 94.94(19) . . ?
O8 K1 O4 90.7(2) . . ?
O8 K1 C10 119.2(2) . . ?
O8 K1 C6 72.4(2) . . ?
O5 K1 Se1 98.53(15) . . ?
O5 K1 O1 118.0(2) . . ?
O5 K1 O6 58.2(2) . . ?
O5 K1 O2 151.7(2) . . ?
O5 K1 O8 110.0(2) . . ?
O5 K1 O3 117.4(3) . . ?
O5 K1 O4 59.0(2) . . ?
O5 K1 O7 87.0(2) . . ?
O5 K1 C10 42.1(3) . . ?
O5 K1 C6 77.9(3) . . ?
O3 K1 Se1 101.25(15) . . ?
O3 K1 O6 152.3(2) . . ?
O3 K1 O2 56.4(2) . . ?
O3 K1 O8 73.15(18) . . ?
O3 K1 O4 58.4(2) . . ?
O3 K1 O7 127.15(19) . . ?
O3 K1 C10 157.3(3) . . ?
O3 K1 C6 42.1(3) . . ?
O4 K1 Se1 107.14(15) . . ?
O4 K1 O6 111.5(2) . . ?
O4 K1 O2 109.1(2) . . ?
O4 K1 C10 100.7(3) . . ?
O4 K1 C6 22.1(2) . . ?
O7 K1 Se1 26.02(12) . . ?
O7 K1 O6 80.53(18) . . ?
O7 K1 O2 119.3(2) . . ?
O7 K1 O8 54.16(17) . . ?
O7 K1 O4 120.3(2) . . ?
O7 K1 C10 69.2(2) . . ?
O7 K1 C6 114.6(3) . . ?
C6 K1 C10 120.0(3) . . ?
C1 O1 K1 119.7(5) . . ?
C12 O1 K1 119.3(6) . . ?
C12 O1 C1 113.7(9) . . ?
C11 O6 K1 106.1(5) . . ?
C10 O6 K1 106.9(6) . . ?
C10 O6 C11 111.7(9) . . ?
C3 O2 K1 108.1(6) . . ?
C2 O2 K1 106.9(6) . . ?
C2 O2 C3 113.3(9) . . ?
Se1 O8 K1 97.6(2) . . ?
Se1 O8 H8 108.5(19) . . ?
K1 O8 H8 148(3) . . ?
C9 O5 K1 118.8(6) . . ?
C8 O5 K1 120.2(7) . . ?
C8 O5 C9 113.1(9) . . ?
C4 O3 K1 124.5(7) . . ?
C4 O3 C5 112.5(9) . . ?
C5 O3 K1 119.6(7) . . ?
C7 O4 K1 109.5(6) . . ?
C6 O4 K1 106.0(6) . . ?
C6 O4 C7 112.2(9) . . ?
Se1 O7 K1 101.7(3) . . ?
O1 C1 H1A 109.9 . . ?
O1 C1 H1B 109.9 . . ?
O1 C1 C2 109.0(9) . . ?
H1A C1 H1B 108.3 . . ?
C2 C1 H1A 109.9 . . ?
C2 C1 H1B 109.9 . . ?
O6 C11 H11A 109.9 . . ?
O6 C11 H11B 109.9 . . ?
O6 C11 C12 109.1(8) . . ?
H11A C11 H11B 108.3 . . ?
C12 C11 H11A 109.9 . . ?
C12 C11 H11B 109.9 . . ?
O1 C12 C11 111.2(9) . . ?
O1 C12 H12A 109.4 . . ?
O1 C12 H12B 109.4 . . ?
C11 C12 H12A 109.4 . . ?
C11 C12 H12B 109.4 . . ?
H12A C12 H12B 108.0 . . ?
O3 C4 H4A 110.0 . . ?
O3 C4 H4B 110.0 . . ?
O3 C4 C3 108.6(10) . . ?
H4A C4 H4B 108.4 . . ?
C3 C4 H4A 110.0 . . ?
C3 C4 H4B 110.0 . . ?
O2 C3 C4 110.0(8) . . ?
O2 C3 H3A 109.7 . . ?
O2 C3 H3B 109.7 . . ?
C4 C3 H3A 109.7 . . ?
C4 C3 H3B 109.7 . . ?
H3A C3 H3B 108.2 . . ?
O5 C9 H9A 109.8 . . ?
O5 C9 H9B 109.8 . . ?
O5 C9 C10 109.5(8) . . ?
H9A C9 H9B 108.2 . . ?
C10 C9 H9A 109.8 . . ?
C10 C9 H9B 109.8 . . ?
O4 C7 H7A 109.8 . . ?
O4 C7 H7B 109.8 . . ?
O4 C7 C8 109.2(10) . . ?
H7A C7 H7B 108.3 . . ?
C8 C7 H7A 109.8 . . ?
C8 C7 H7B 109.8 . . ?
K1 C10 H10A 160.5 . . ?
K1 C10 H10B 76.8 . . ?
O6 C10 K1 51.6(4) . . ?
O6 C10 C9 108.7(9) . . ?
O6 C10 H10A 109.9 . . ?
O6 C10 H10B 109.9 . . ?
C9 C10 K1 84.8(6) . . ?
C9 C10 H10A 109.9 . . ?
C9 C10 H10B 109.9 . . ?
H10A C10 H10B 108.3 . . ?
O2 C2 C1 112.0(11) . . ?
O2 C2 H2A 109.2 . . ?
O2 C2 H2B 109.2 . . ?
C1 C2 H2A 109.2 . . ?
C1 C2 H2B 109.2 . . ?
H2A C2 H2B 107.9 . . ?
O5 C8 C7 110.1(11) . . ?
O5 C8 H8A 109.6 . . ?
O5 C8 H8B 109.6 . . ?
C7 C8 H8A 109.6 . . ?
C7 C8 H8B 109.6 . . ?
H8A C8 H8B 108.1 . . ?
K1 C6 H6A 160.4 . . ?
K1 C6 H6B 76.8 . . ?
O4 C6 K1 52.0(5) . . ?
O4 C6 H6A 109.5 . . ?
O4 C6 H6B 109.5 . . ?
O4 C6 C5 110.8(10) . . ?
H6A C6 H6B 108.1 . . ?
C5 C6 K1 85.7(7) . . ?
C5 C6 H6A 109.5 . . ?
C5 C6 H6B 109.5 . . ?
O3 C5 C6 109.3(10) . . ?
O3 C5 H5A 109.8 . . ?
O3 C5 H5B 109.8 . . ?
C6 C5 H5A 109.8 . . ?
C6 C5 H5B 109.8 . . ?
H5A C5 H5B 108.3 . . ?

loop_
_geom_bond_atom_site_label_1
_geom_bond_atom_site_label_2
_geom_bond_distance
_geom_bond_site_symmetry_2
_geom_bond_publ_flag
Se1 K1 3.518(2) . ?
Se1 O8 1.675(6) . ?
Se1 O7 1.576(6) . ?
Se1 O9 1.649(7) . ?
Se1 O10 1.571(8) . ?
K1 O1 2.796(7) . ?
K1 O6 2.899(6) . ?
K1 O2 2.965(7) . ?
K1 O8 2.880(6) . ?
K1 O5 2.793(7) . ?
K1 O3 2.819(7) . ?
K1 O4 2.890(7) . ?
K1 O7 2.842(7) . ?
K1 C10 3.538(9) . ?
K1 C6 3.526(10) . ?
O1 C1 1.436(11) . ?
O1 C12 1.346(11) . ?
O6 C11 1.460(12) . ?
O6 C10 1.356(12) . ?
O2 C3 1.438(11) . ?
O2 C2 1.339(11) . ?
O8 H8 0.859(10) . ?
O5 C9 1.440(12) . ?
O5 C8 1.347(13) . ?
O3 C4 1.371(13) . ?
O3 C5 1.414(14) . ?
O4 C7 1.447(13) . ?
O4 C6 1.377(12) . ?
C1 H1A 0.9700 . ?
C1 H1B 0.9700 . ?
C1 C2 1.466(14) . ?
C11 H11A 0.9700 . ?
C11 H11B 0.9700 . ?
C11 C12 1.497(14) . ?
C12 H12A 0.9700 . ?
C12 H12B 0.9700 . ?
C4 H4A 0.9700 . ?
C4 H4B 0.9700 . ?
C4 C3 1.458(14) . ?
C3 H3A 0.9700 . ?
C3 H3B 0.9700 . ?
C9 H9A 0.9700 . ?
C9 H9B 0.9700 . ?
C9 C10 1.474(15) . ?
C7 H7A 0.9700 . ?
C7 H7B 0.9700 . ?
C7 C8 1.488(16) . ?
C10 H10A 0.9700 . ?
C10 H10B 0.9700 . ?
C2 H2A 0.9700 . ?
C2 H2B 0.9700 . ?
C8 H8A 0.9700 . ?
C8 H8B 0.9700 . ?
C6 H6A 0.9700 . ?
C6 H6B 0.9700 . ?
C6 C5 1.496(16) . ?
C5 H5A 0.9700 . ?
C5 H5B 0.9700 . ?

loop_
_geom_torsion_atom_site_label_1
_geom_torsion_atom_site_label_2
_geom_torsion_atom_site_label_3
_geom_torsion_atom_site_label_4
_geom_torsion
_geom_torsion_site_symmetry_1
_geom_torsion_site_symmetry_2
_geom_torsion_site_symmetry_3
_geom_torsion_site_symmetry_4
_geom_torsion_publ_flag
K1 O1 C1 C2 -30.2(11) . . . . ?
K1 O1 C12 C11 34.1(11) . . . . ?
K1 O6 C11 C12 59.3(8) . . . . ?
K1 O6 C10 C9 -67.0(9) . . . . ?
K1 O2 C3 C4 60.7(11) . . . . ?
K1 O2 C2 C1 -62.2(10) . . . . ?
K1 O5 C9 C10 -25.6(12) . . . . ?
K1 O5 C8 C7 39.4(13) . . . . ?
K1 O3 C4 C3 29.6(12) . . . . ?
K1 O3 C5 C6 -20.7(13) . . . . ?
K1 O4 C7 C8 54.8(11) . . . . ?
K1 O4 C6 C5 -66.6(10) . . . . ?
K1 C6 C5 O3 14.3(9) . . . . ?
O1 C1 C2 O2 64.7(12) . . . . ?
O6 C11 C12 O1 -65.4(10) . . . . ?
O8 Se1 O7 K1 1.3(4) . . . . ?
O5 C9 C10 K1 17.4(8) . . . . ?
O5 C9 C10 O6 63.9(12) . . . . ?
O3 C4 C3 O2 -60.8(12) . . . . ?
O4 C7 C8 O5 -64.0(13) . . . . ?
O4 C6 C5 O3 60.7(13) . . . . ?
O7 Se1 O8 K1 -1.3(4) . . . . ?
O9 Se1 O8 K1 -117.0(4) . . . . ?
O9 Se1 O7 K1 116.2(4) . . . . ?
O10 Se1 O8 K1 124.5(4) . . . . ?
O10 Se1 O7 K1 -123.1(4) . . . . ?
C1 O1 C12 C11 -175.6(8) . . . . ?
C11 O6 C10 K1 -115.6(7) . . . . ?
C11 O6 C10 C9 177.3(8) . . . . ?
C12 O1 C1 C2 179.7(9) . . . . ?
C4 O3 C5 C6 178.9(10) . . . . ?
C3 O2 C2 C1 178.9(9) . . . . ?
C9 O5 C8 C7 -171.8(9) . . . . ?
C7 O4 C6 K1 -119.5(8) . . . . ?
C7 O4 C6 C5 173.9(10) . . . . ?
C10 O6 C11 C12 175.4(8) . . . . ?
C2 O2 C3 C4 178.9(10) . . . . ?
C8 O5 C9 C10 -174.8(10) . . . . ?
C6 O4 C7 C8 172.2(10) . . . . ?
C5 O3 C4 C3 -171.1(9) . . . . ?
